data_4328555
loop_
_publ_author_name
'Sheng-Ping Guo'
'Tae-Soo You'
'Svilen Bobev'

_publ_section_title
;
 Closely Related Rare-Earth Metal Germanides RE2Li2Ge3andRE3Li4Ge4 (RE =
 La-Nd, Sm): Synthesis, Crystal Chemistry, and Magnetic Properties
;
_journal_name_full 'Inorganic Chemistry'
_journal_page_first 3119
_journal_page_last 3129
_journal_paper_doi 10.1021/ic202591j
_journal_volume 51
_journal_year 2012
_chemical_formula_moiety 'Sm3 Li4 Ge4'
_chemical_formula_sum 'Ge4 Li4 Sm3'
_chemical_formula_weight 769.17
_chemical_name_systematic
; 
 ? 
;
_space_group_IT_number 71
_symmetry_cell_setting orthorhombic
_symmetry_space_group_name_Hall '-I 2 2'
_symmetry_space_group_name_H-M 'I m m m'
_atom_sites_solution_primary direct
_atom_sites_solution_secondary difmap
_audit_creation_method SHELXL-97
_cell_angle_alpha 90.00
_cell_angle_beta 90.00
_cell_angle_gamma 90.00
_cell_formula_units_Z 2
_cell_length_a 4.3674(5)
_cell_length_b 6.7721(8)
_cell_length_c 14.5129(17)
_cell_measurement_reflns_used 2947
_cell_measurement_temperature 200(2)
_cell_measurement_theta_max 28.67
_cell_measurement_theta_min 2.81
_cell_volume 429.24(9)
_computing_cell_refinement 'Bruker SMART'
_computing_data_collection 'Bruker SMART'
_computing_data_reduction 'Bruker SAINT'
_computing_molecular_graphics 'Bruker SHELXTL'
_computing_publication_material 'Bruker SHELXTL'
_computing_structure_refinement 'SHELXL-97 (Sheldrick, 1997)'
_computing_structure_solution 'SHELXS-97 (Sheldrick, 1990)'
_diffrn_ambient_temperature 200(2)
_diffrn_measured_fraction_theta_full 1.000
_diffrn_measured_fraction_theta_max 1.000
_diffrn_measurement_device_type 'CCD area detector'
_diffrn_measurement_method 'phi and omega scans'
_diffrn_radiation_monochromator graphite
_diffrn_radiation_source 'fine-focus sealed tube'
_diffrn_radiation_type MoK\a
_diffrn_radiation_wavelength 0.71073
_diffrn_reflns_av_R_equivalents 0.0406
_diffrn_reflns_av_sigmaI/netI 0.0216
_diffrn_reflns_limit_h_max 5
_diffrn_reflns_limit_h_min -5
_diffrn_reflns_limit_k_max 9
_diffrn_reflns_limit_k_min -9
_diffrn_reflns_limit_l_max 19
_diffrn_reflns_limit_l_min -19
_diffrn_reflns_number 2947
_diffrn_reflns_theta_full 28.67
_diffrn_reflns_theta_max 28.67
_diffrn_reflns_theta_min 2.81
_exptl_absorpt_coefficient_mu 33.887
_exptl_absorpt_correction_T_max 0.4296
_exptl_absorpt_correction_T_min 0.2573
_exptl_absorpt_correction_type multi-scan
_exptl_absorpt_process_details
; 
SADABS (Sheldrick, 2003) 
;
_exptl_crystal_colour silver
_exptl_crystal_density_diffrn 5.951
_exptl_crystal_description irregular
_exptl_crystal_F_000 652
_exptl_crystal_size_max 0.05
_exptl_crystal_size_mid 0.05
_exptl_crystal_size_min 0.03
_refine_diff_density_max 1.520
_refine_diff_density_min -1.319
_refine_diff_density_rms 0.347
_refine_ls_extinction_method none
_refine_ls_goodness_of_fit_ref 1.177
_refine_ls_matrix_type full
_refine_ls_number_parameters 18
_refine_ls_number_reflns 345
_refine_ls_number_restraints 0
_refine_ls_restrained_S_all 1.177
_refine_ls_R_factor_all 0.0240
_refine_ls_R_factor_gt 0.0213
_refine_ls_shift/su_max 0.000
_refine_ls_shift/su_mean 0.000
_refine_ls_structure_factor_coef Fsqd
_refine_ls_weighting_details 'calc w=1/[\s^2^(Fo^2^)+(0.0236P)^2^+0.0000P] where P=(Fo^2^+2Fc^2^)/3'
_refine_ls_weighting_scheme calc
_refine_ls_wR_factor_gt 0.0475
_refine_ls_wR_factor_ref 0.0485
_reflns_number_gt 318
_reflns_number_total 345
_reflns_threshold_expression >2sigma(I)
_cod_data_source_file ic202591j_Sm3Li4Ge4.cif
_cod_data_source_block I
_cod_database_code 4328555

loop_
_symmetry_equiv_pos_as_xyz
'x, y, z'
'-x, -y, z'
'-x, y, -z'
'x, -y, -z'
'x+1/2, y+1/2, z+1/2'
'-x+1/2, -y+1/2, z+1/2'
'-x+1/2, y+1/2, -z+1/2'
'x+1/2, -y+1/2, -z+1/2'
'-x, -y, -z'
'x, y, -z'
'x, -y, z'
'-x, y, z'
'-x+1/2, -y+1/2, -z+1/2'
'x+1/2, y+1/2, -z+1/2'
'x+1/2, -y+1/2, z+1/2'
'-x+1/2, y+1/2, z+1/2'

loop_
_atom_site_label
_atom_site_type_symbol
_atom_site_fract_x
_atom_site_fract_y
_atom_site_fract_z
_atom_site_U_iso_or_equiv
_atom_site_adp_type
_atom_site_occupancy
_atom_site_symmetry_multiplicity
_atom_site_calc_flag
_atom_site_refinement_flags
Sm1 Sm 0.0000 0.0000 0.0000 0.00996(18) Uani 1 8 d S
Sm2 Sm 0.5000 0.0000 0.36980(3) 0.01055(16) Uani 1 4 d S
Ge1 Ge 0.0000 0.18600(16) 0.5000 0.0105(2) Uani 1 4 d S
Ge2 Ge 0.0000 0.0000 0.21366(7) 0.0112(2) Uani 1 4 d S
Li Li 0.0000 0.3103(17) 0.3293(8) 0.008 Uiso 1 2 d S

loop_
_atom_site_aniso_label
_atom_site_aniso_U_11
_atom_site_aniso_U_22
_atom_site_aniso_U_33
_atom_site_aniso_U_23
_atom_site_aniso_U_13
_atom_site_aniso_U_12
Sm1 0.0099(3) 0.0091(4) 0.0108(4) 0.000 0.000 0.000
Sm2 0.0093(3) 0.0126(3) 0.0098(3) 0.000 0.000 0.000
Ge1 0.0106(5) 0.0105(5) 0.0105(5) 0.000 0.000 0.000
Ge2 0.0093(5) 0.0133(6) 0.0110(5) 0.000 0.000 0.000

loop_
_atom_type_symbol
_atom_type_description
_atom_type_scat_dispersion_real
_atom_type_scat_dispersion_imag
_atom_type_scat_source
Li Li -0.0003 0.0001 'International Tables Vol C Tables 4.2.6.8 and 6.1.1.4'
Ge Ge 0.1547 1.8001 'International Tables Vol C Tables 4.2.6.8 and 6.1.1.4'
Sm Sm -0.1638 3.4418 'International Tables Vol C Tables 4.2.6.8 and 6.1.1.4'

loop_
_geom_angle_atom_site_label_1
_geom_angle_atom_site_label_2
_geom_angle_atom_site_label_3
_geom_angle
_geom_angle_site_symmetry_1
_geom_angle_site_symmetry_3
Ge1 Sm1 Ge1 180.00(3) 13 5_444
Ge1 Sm1 Ge1 91.52(3) 13 13_455
Ge1 Sm1 Ge1 88.48(3) 5_444 13_455
Ge1 Sm1 Ge1 88.48(3) 13 5_544
Ge1 Sm1 Ge1 91.52(3) 5_444 5_544
Ge1 Sm1 Ge1 180.0 13_455 5_544
Ge1 Sm1 Ge2 90.0 13 9
Ge1 Sm1 Ge2 90.0 5_444 9
Ge1 Sm1 Ge2 90.0 13_455 9
Ge1 Sm1 Ge2 90.0 5_544 9
Ge1 Sm1 Ge2 90.0 13 .
Ge1 Sm1 Ge2 90.0 5_444 .
Ge1 Sm1 Ge2 90.0 13_455 .
Ge1 Sm1 Ge2 90.0 5_544 .
Ge2 Sm1 Ge2 180.0 9 .
Ge1 Sm1 Li 46.02(17) 13 13
Ge1 Sm1 Li 133.98(17) 5_444 13
Ge1 Sm1 Li 100.87(15) 13_455 13
Ge1 Sm1 Li 79.13(15) 5_544 13
Ge2 Sm1 Li 134.36(14) 9 13
Ge2 Sm1 Li 45.64(14) . 13
Ge1 Sm1 Li 133.98(17) 13 5_444
Ge1 Sm1 Li 46.02(17) 5_444 5_444
Ge1 Sm1 Li 79.13(15) 13_455 5_444
Ge1 Sm1 Li 100.87(15) 5_544 5_444
Ge2 Sm1 Li 45.64(14) 9 5_444
Ge2 Sm1 Li 134.36(14) . 5_444
Li Sm1 Li 180.0(3) 13 5_444
Ge1 Sm1 Li 79.13(15) 13 14_545
Ge1 Sm1 Li 100.87(15) 5_444 14_545
Ge1 Sm1 Li 133.98(17) 13_455 14_545
Ge1 Sm1 Li 46.02(17) 5_544 14_545
Ge2 Sm1 Li 134.36(14) 9 14_545
Ge2 Sm1 Li 45.64(14) . 14_545
Li Sm1 Li 42.5(4) 13 14_545
Li Sm1 Li 137.5(4) 5_444 14_545
Ge1 Sm1 Li 100.87(15) 13 6_454
Ge1 Sm1 Li 79.13(15) 5_444 6_454
Ge1 Sm1 Li 46.02(17) 13_455 6_454
Ge1 Sm1 Li 133.98(17) 5_544 6_454
Ge2 Sm1 Li 45.64(14) 9 6_454
Ge2 Sm1 Li 134.36(14) . 6_454
Li Sm1 Li 137.5(4) 13 6_454
Li Sm1 Li 42.5(4) 5_444 6_454
Li Sm1 Li 180.0(3) 14_545 6_454
Ge1 Sm1 Li 100.87(15) 13 13_455
Ge1 Sm1 Li 79.13(15) 5_444 13_455
Ge1 Sm1 Li 46.02(17) 13_455 13_455
Ge1 Sm1 Li 133.98(17) 5_544 13_455
Ge2 Sm1 Li 134.36(14) 9 13_455
Ge2 Sm1 Li 45.64(14) . 13_455
Li Sm1 Li 76.1(2) 13 13_455
Li Sm1 Li 103.9(2) 5_444 13_455
Li Sm1 Li 91.3(3) 14_545 13_455
Li Sm1 Li 88.7(3) 6_454 13_455
Ge1 Sm1 Li 79.13(15) 13 5_544
Ge1 Sm1 Li 100.87(15) 5_444 5_544
Ge1 Sm1 Li 133.98(17) 13_455 5_544
Ge1 Sm1 Li 46.02(17) 5_544 5_544
Ge2 Sm1 Li 45.64(14) 9 5_544
Ge2 Sm1 Li 134.36(14) . 5_544
Li Sm1 Li 103.9(2) 13 5_544
Li Sm1 Li 76.1(2) 5_444 5_544
Li Sm1 Li 88.7(3) 14_545 5_544
Li Sm1 Li 91.3(3) 6_454 5_544
Li Sm1 Li 180.0 13_455 5_544
Li Sm2 Li 158.0(4) 2 1_655
Li Sm2 Li 90.0(3) 2 2_655
Li Sm2 Li 85.8(3) 1_655 2_655
Li Sm2 Li 85.8(3) 2 .
Li Sm2 Li 90.0(3) 1_655 .
Li Sm2 Li 158.0(4) 2_655 .
Li Sm2 Ge2 51.09(19) 2 .
Li Sm2 Ge2 110.70(18) 1_655 .
Li Sm2 Ge2 110.70(18) 2_655 .
Li Sm2 Ge2 51.1(2) . .
Li Sm2 Ge2 110.70(18) 2 1_655
Li Sm2 Ge2 51.1(2) 1_655 1_655
Li Sm2 Ge2 51.1(2) 2_655 1_655
Li Sm2 Ge2 110.71(18) . 1_655
Ge2 Sm2 Ge2 87.88(3) . 1_655
Li Sm2 Ge1 84.04(16) 2 .
Li Sm2 Ge1 109.42(18) 1_655 .
Li Sm2 Ge1 151.3(2) 2_655 .
Li Sm2 Ge1 49.60(19) . .
Ge2 Sm2 Ge1 87.187(15) . .
Ge2 Sm2 Ge1 155.900(19) 1_655 .
Li Sm2 Ge1 151.3(2) 2 1_655
Li Sm2 Ge1 49.60(19) 1_655 1_655
Li Sm2 Ge1 84.04(16) 2_655 1_655
Li Sm2 Ge1 109.42(18) . 1_655
Ge2 Sm2 Ge1 155.900(19) . 1_655
Ge2 Sm2 Ge1 87.187(15) 1_655 1_655
Ge1 Sm2 Ge1 87.76(2) . 1_655
Li Sm2 Ge1 109.42(18) 2 9_656
Li Sm2 Ge1 84.04(16) 1_655 9_656
Li Sm2 Ge1 49.60(19) 2_655 9_656
Li Sm2 Ge1 151.3(2) . 9_656
Ge2 Sm2 Ge1 155.900(19) . 9_656
Ge2 Sm2 Ge1 87.187(15) 1_655 9_656
Ge1 Sm2 Ge1 106.29(2) . 9_656
Ge1 Sm2 Ge1 47.13(4) 1_655 9_656
Li Sm2 Ge1 49.60(19) 2 9_556
Li Sm2 Ge1 151.3(2) 1_655 9_556
Li Sm2 Ge1 109.42(18) 2_655 9_556
Li Sm2 Ge1 84.04(16) . 9_556
Ge2 Sm2 Ge1 87.187(15) . 9_556
Ge2 Sm2 Ge1 155.900(19) 1_655 9_556
Ge1 Sm2 Ge1 47.13(4) . 9_556
Ge1 Sm2 Ge1 106.29(2) 1_655 9_556
Ge1 Sm2 Ge1 87.76(2) 9_656 9_556
Li Sm2 Li 63.2(3) 2 14_545
Li Sm2 Li 95.88(15) 1_655 14_545
Li Sm2 Li 63.2(3) 2_655 14_545
Li Sm2 Li 95.88(15) . 14_545
Ge2 Sm2 Li 48.86(8) . 14_545
Ge2 Sm2 Li 48.86(8) 1_655 14_545
Ge1 Sm2 Li 135.27(4) . 14_545
Ge1 Sm2 Li 135.27(4) 1_655 14_545
Ge1 Sm2 Li 112.68(14) 9_656 14_545
Ge1 Sm2 Li 112.68(14) 9_556 14_545
Li Sm2 Li 95.88(15) 2 13
Li Sm2 Li 63.2(3) 1_655 13
Li Sm2 Li 95.88(15) 2_655 13
Li Sm2 Li 63.2(3) . 13
Ge2 Sm2 Li 48.86(8) . 13
Ge2 Sm2 Li 48.86(8) 1_655 13
Ge1 Sm2 Li 112.68(14) . 13
Ge1 Sm2 Li 112.68(14) 1_655 13
Ge1 Sm2 Li 135.27(4) 9_656 13
Ge1 Sm2 Li 135.27(4) 9_556 13
Li Sm2 Li 48.0(4) 14_545 13
Ge1 Ge1 Li 108.8(3) 9_556 .
Ge1 Ge1 Li 108.8(3) 9_556 10_556
Li Ge1 Li 142.5(5) . 10_556
Ge1 Ge1 Sm1 134.239(16) 9_556 5
Li Ge1 Sm1 77.03(17) . 5
Li Ge1 Sm1 77.03(17) 10_556 5
Ge1 Ge1 Sm1 134.239(16) 9_556 5_455
Li Ge1 Sm1 77.03(17) . 5_455
Li Ge1 Sm1 77.03(17) 10_556 5_455
Sm1 Ge1 Sm1 91.52(3) 5 5_455
Ge1 Ge1 Sm2 66.433(19) 9_556 1_455
Li Ge1 Sm2 63.94(16) . 1_455
Li Ge1 Sm2 134.14(7) 10_556 1_455
Sm1 Ge1 Sm2 140.853(19) 5 1_455
Sm1 Ge1 Sm2 77.429(9) 5_455 1_455
Ge1 Ge1 Sm2 66.433(19) 9_556 9_656
Li Ge1 Sm2 134.14(7) . 9_656
Li Ge1 Sm2 63.94(16) 10_556 9_656
Sm1 Ge1 Sm2 77.428(8) 5 9_656
Sm1 Ge1 Sm2 140.853(19) 5_455 9_656
Sm2 Ge1 Sm2 132.87(4) 1_455 9_656
Ge1 Ge1 Sm2 66.433(19) 9_556 9_556
Li Ge1 Sm2 134.14(7) . 9_556
Li Ge1 Sm2 63.94(16) 10_556 9_556
Sm1 Ge1 Sm2 140.853(19) 5 9_556
Sm1 Ge1 Sm2 77.429(9) 5_455 9_556
Sm2 Ge1 Sm2 73.70(2) 1_455 9_556
Sm2 Ge1 Sm2 87.76(2) 9_656 9_556
Ge1 Ge1 Sm2 66.433(19) 9_556 .
Li Ge1 Sm2 63.94(16) . .
Li Ge1 Sm2 134.15(7) 10_556 .
Sm1 Ge1 Sm2 77.429(8) 5 .
Sm1 Ge1 Sm2 140.852(19) 5_455 .
Sm2 Ge1 Sm2 87.76(2) 1_455 .
Sm2 Ge1 Sm2 73.70(2) 9_656 .
Sm2 Ge1 Sm2 132.87(4) 9_556 .
Li Ge2 Li 152.4(5) 14_445 13
Li Ge2 Li 59.0(4) 14_445 13_455
Li Ge2 Li 113.6(4) 13 13_455
Li Ge2 Li 113.6(4) 14_445 14_545
Li Ge2 Li 59.0(4) 13 14_545
Li Ge2 Li 152.4(5) 13_455 14_545
Li Ge2 Li 76.4(3) 14_445 2
Li Ge2 Li 122.26(18) 13 2
Li Ge2 Li 122.26(18) 13_455 2
Li Ge2 Li 76.4(3) 14_545 2
Li Ge2 Li 122.26(18) 14_445 .
Li Ge2 Li 76.4(3) 13 .
Li Ge2 Li 76.4(3) 13_455 .
Li Ge2 Li 122.26(18) 14_545 .
Li Ge2 Li 102.8(5) 2 .
Li Ge2 Sm1 76.2(2) 14_445 .
Li Ge2 Sm1 76.2(2) 13 .
Li Ge2 Sm1 76.2(2) 13_455 .
Li Ge2 Sm1 76.2(2) 14_545 .
Li Ge2 Sm1 128.6(2) 2 .
Li Ge2 Sm1 128.6(2) . .
Li Ge2 Sm2 138.8(2) 14_445 .
Li Ge2 Sm2 65.9(2) 13 .
Li Ge2 Sm2 138.8(2) 13_455 .
Li Ge2 Sm2 65.9(2) 14_545 .
Li Ge2 Sm2 63.30(15) 2 .
Li Ge2 Sm2 63.30(15) . .
Sm1 Ge2 Sm2 136.062(15) . .
Li Ge2 Sm2 65.9(2) 14_445 1_455
Li Ge2 Sm2 138.8(2) 13 1_455
Li Ge2 Sm2 65.9(2) 13_455 1_455
Li Ge2 Sm2 138.8(2) 14_545 1_455
Li Ge2 Sm2 63.30(15) 2 1_455
Li Ge2 Sm2 63.30(15) . 1_455
Sm1 Ge2 Sm2 136.062(15) . 1_455
Sm2 Ge2 Sm2 87.88(3) . 1_455
Li Li Ge2 60.5(2) 2_565 13
Li Li Ge2 60.5(2) 2_565 13_455
Ge2 Li Ge2 113.6(4) 13 13_455
Li Li Ge1 108.8(3) 2_565 .
Ge2 Li Ge1 112.6(3) 13 .
Ge2 Li Ge1 112.6(3) 13_455 .
Li Li Ge2 141.4(2) 2_565 .
Ge2 Li Ge2 103.6(3) 13 .
Ge2 Li Ge2 103.6(3) 13_455 .
Ge1 Li Ge2 109.8(4) . .
Li Li Sm2 132.90(16) 2_565 .
Ge2 Li Sm2 77.80(7) 13 .
Ge2 Li Sm2 166.6(4) 13_455 .
Ge1 Li Sm2 66.5(2) . .
Ge2 Li Sm2 65.6(2) . .
Li Li Sm2 132.90(16) 2_565 1_455
Ge2 Li Sm2 166.6(4) 13 1_455
Ge2 Li Sm2 77.80(7) 13_455 1_455
Ge1 Li Sm2 66.5(2) . 1_455
Ge2 Li Sm2 65.6(2) . 1_455
Sm2 Li Sm2 90.0(3) . 1_455
Li Li Sm2 66.0(2) 2_565 13
Ge2 Li Sm2 65.3(2) 13 13
Ge2 Li Sm2 65.3(2) 13_455 13
Ge1 Li Sm2 174.8(5) . 13
Ge2 Li Sm2 75.4(3) . 13
Sm2 Li Sm2 116.8(3) . 13
Sm2 Li Sm2 116.8(3) 1_455 13
Li Li Li 104.4(4) 2_565 13_455
Ge2 Li Li 120.9(5) 13 13_455
Ge2 Li Li 52.92(17) 13_455 13_455
Ge1 Li Li 125.8(4) . 13_455
Ge2 Li Li 50.7(3) . 13_455
Sm2 Li Li 115.8(5) . 13_455
Sm2 Li Li 59.5(2) 1_455 13_455
Sm2 Li Li 57.3(3) 13 13_455
Li Li Li 104.4(4) 2_565 13
Ge2 Li Li 52.92(17) 13 13
Ge2 Li Li 120.9(5) 13_455 13
Ge1 Li Li 125.8(4) . 13
Ge2 Li Li 50.7(3) . 13
Sm2 Li Li 59.5(2) . 13
Sm2 Li Li 115.8(5) 1_455 13
Sm2 Li Li 57.3(3) 13 13
Li Li Li 83.6(5) 13_455 13
Li Li Sm1 68.75(18) 2_565 5
Ge2 Li Sm1 58.17(14) 13 5
Ge2 Li Sm1 120.3(4) 13_455 5
Ge1 Li Sm1 56.94(18) . 5
Ge2 Li Sm1 136.0(2) . 5
Sm2 Li Sm1 71.19(13) . 5
Sm2 Li Sm1 123.3(3) 1_455 5
Sm2 Li Sm1 119.4(3) 13 5
Li Li Sm1 172.9(5) 13_455 5
Li Li Sm1 99.83(15) 13 5
Li Li Sm1 68.75(18) 2_565 5_455
Ge2 Li Sm1 120.3(4) 13 5_455
Ge2 Li Sm1 58.17(14) 13_455 5_455
Ge1 Li Sm1 56.94(18) . 5_455
Ge2 Li Sm1 136.0(2) . 5_455
Sm2 Li Sm1 123.3(3) . 5_455
Sm2 Li Sm1 71.19(13) 1_455 5_455
Sm2 Li Sm1 119.4(3) 13 5_455
Li Li Sm1 99.83(15) 13_455 5_455
Li Li Sm1 172.9(5) 13 5_455
Sm1 Li Sm1 76.1(2) 5 5_455

loop_
_geom_bond_atom_site_label_1
_geom_bond_atom_site_label_2
_geom_bond_distance
_geom_bond_site_symmetry_2
Sm1 Ge1 3.0480(8) 13
Sm1 Ge1 3.0480(8) 5_444
Sm1 Ge1 3.0480(8) 13_455
Sm1 Ge1 3.0480(8) 5_544
Sm1 Ge2 3.1008(11) 9
Sm1 Ge2 3.1008(11) .
Sm1 Li 3.544(9) 13
Sm1 Li 3.544(9) 5_444
Sm1 Li 3.544(9) 14_545
Sm1 Li 3.544(9) 6_454
Sm1 Li 3.544(9) 13_455
Sm1 Li 3.544(9) 5_544
Sm2 Li 3.087(8) 2
Sm2 Li 3.087(8) 1_655
Sm2 Li 3.087(8) 2_655
Sm2 Li 3.087(8) .
Sm2 Ge2 3.1471(9) .
Sm2 Ge2 3.1471(9) 1_655
Sm2 Ge1 3.1505(6) .
Sm2 Ge1 3.1505(6) 1_655
Sm2 Ge1 3.1505(6) 9_656
Sm2 Ge1 3.1505(6) 9_556
Sm2 Li 3.162(11) 14_545
Sm2 Li 3.162(11) 13
Ge1 Ge1 2.519(2) 9_556
Ge1 Li 2.617(11) .
Ge1 Li 2.617(11) 10_556
Ge1 Sm1 3.0480(8) 5
Ge1 Sm1 3.0480(8) 5_455
Ge1 Sm2 3.1504(6) 1_455
Ge1 Sm2 3.1504(6) 9_656
Ge1 Sm2 3.1504(6) 9_556
Ge2 Li 2.609(6) 14_445
Ge2 Li 2.609(6) 13
Ge2 Li 2.609(6) 13_455
Ge2 Li 2.609(6) 14_545
Ge2 Li 2.689(11) 2
Ge2 Li 2.689(11) .
Ge2 Sm2 3.1471(9) 1_455
Li Li 2.57(2) 2_565
Li Ge2 2.609(6) 13
Li Ge2 2.609(6) 13_455
Li Sm2 3.087(8) 1_455
Li Sm2 3.162(11) 13
Li Li 3.275(16) 13_455
Li Li 3.275(16) 13
Li Sm1 3.544(9) 5
Li Sm1 3.544(9) 5_455
